data_1566196
loop_
_publ_author_name
'Mirzaei, Saber'
'Espinoza Castro, Victor M.'
'Hern\'andez S\'anchez, Ra\'ul'

_publ_section_title
;
 Nonspherical anion sequestration by C--H hydrogen bonding
;
_journal_name_full 'Chemical Science'
_journal_paper_doi 10.1039/D1SC07041J
_journal_year 2022
_chemical_formula_moiety 'C84 H72 F24 O8, 3(C2 H3 N)'
_chemical_formula_sum 'C90 H80.54 F24 N3 O8'
_chemical_formula_weight 1788.11
_space_group_crystal_system monoclinic
_space_group_IT_number 14
_space_group_name_Hall '-P 2yn'
_space_group_name_H-M_alt 'P 1 21/n 1'
_atom_sites_solution_hydrogens geom
_atom_sites_solution_primary dual
_audit_creation_date 2020-12-14
_audit_creation_method
;
Olex2 1.2
(compiled 2018.05.29 svn.r3508 for OlexSys, GUI svn.r5506)
;
_audit_update_record
;
2021-08-18 deposited with the CCDC.	2022-01-24 downloaded from the CCDC.
;
_cell_angle_alpha 90
_cell_angle_beta 113.23
_cell_angle_gamma 90
_cell_formula_units_Z 4
_cell_length_a 21.8730(5)
_cell_length_b 15.4168(3)
_cell_length_c 27.7277(6)
_cell_measurement_reflns_used 7611
_cell_measurement_temperature 210
_cell_measurement_theta_max 53.59
_cell_measurement_theta_min 3.29
_cell_volume 8592.1(3)
_computing_cell_refinement 'SAINT V8.38A (?, 2016)'
_computing_data_collection 'APEX2 2014.9-0'
_computing_data_reduction 'SAINT V8.38A (?, 2016)'
_computing_molecular_graphics 'Olex2 (Dolomanov et al., 2009)'
_computing_publication_material 'Olex2 (Dolomanov et al., 2009)'
_computing_structure_refinement 'ShelXL (Sheldrick, 2015)'
_computing_structure_solution 'ShelXT (Sheldrick, 2015)'
_diffrn_ambient_temperature 210
_diffrn_detector 'Bruker APEX2 area detector'
_diffrn_detector_area_resol_mean 7.9
_diffrn_detector_type 'CCD area detector'
_diffrn_measured_fraction_theta_full 0.797
_diffrn_measured_fraction_theta_max 0.797
_diffrn_measurement_device 'three-circle diffractometer'
_diffrn_measurement_device_type 'Bruker APEX-II CCD'
_diffrn_measurement_method '\f and \w scans'
_diffrn_radiation_monochromator 'mirror optics'
_diffrn_radiation_probe x-ray
_diffrn_radiation_type CuK\a
_diffrn_radiation_wavelength 1.54178
_diffrn_reflns_av_R_equivalents 0.0836
_diffrn_reflns_av_unetI/netI 0.1397
_diffrn_reflns_Laue_measured_fraction_full 0.797
_diffrn_reflns_Laue_measured_fraction_max 0.797
_diffrn_reflns_limit_h_max 22
_diffrn_reflns_limit_h_min -21
_diffrn_reflns_limit_k_max 15
_diffrn_reflns_limit_k_min -16
_diffrn_reflns_limit_l_max 28
_diffrn_reflns_limit_l_min -28
_diffrn_reflns_number 31927
_diffrn_reflns_point_group_measured_fraction_full 0.797
_diffrn_reflns_point_group_measured_fraction_max 0.797
_diffrn_reflns_theta_full 53.709
_diffrn_reflns_theta_max 53.709
_diffrn_reflns_theta_min 3.350
_diffrn_source 'microfocus sealed X-ray tube'
_diffrn_source_type 'Incoatec I\ms'
_diffrn_standards_number 0
_exptl_absorpt_coefficient_mu 1.073
_exptl_absorpt_correction_T_max 0.7506
_exptl_absorpt_correction_T_min 0.6154
_exptl_absorpt_correction_type multi-scan
_exptl_absorpt_process_details
'SADABS-2016/2 (Bruker,2016/2) was used for absorption correction. wR2(int) was 0.1361 before and 0.0763 after correction. The Ratio of minimum to maximum transmission is 0.8199. The \l/2 correction factor is Not present.'
_exptl_crystal_colour colourless
_exptl_crystal_colour_primary colourless
_exptl_crystal_density_diffrn 1.382
_exptl_crystal_description block
_exptl_crystal_F_000 3686
_exptl_crystal_size_max 0.07
_exptl_crystal_size_mid 0.06
_exptl_crystal_size_min 0.05
_refine_diff_density_max 0.873
_refine_diff_density_min -0.749
_refine_diff_density_rms 0.103
_refine_ls_extinction_method none
_refine_ls_goodness_of_fit_ref 1.491
_refine_ls_hydrogen_treatment constr
_refine_ls_matrix_type full
_refine_ls_number_parameters 724
_refine_ls_number_reflns 8191
_refine_ls_number_restraints 24
_refine_ls_restrained_S_all 1.490
_refine_ls_R_factor_all 0.2618
_refine_ls_R_factor_gt 0.1883
_refine_ls_shift/su_max 0.203
_refine_ls_shift/su_mean 0.006
_refine_ls_structure_factor_coef Fsqd
_refine_ls_weighting_details 'w=1/[\s^2^(Fo^2^)+(0.2000P)^2^] where P=(Fo^2^+2Fc^2^)/3'
_refine_ls_weighting_scheme calc
_refine_ls_wR_factor_gt 0.4423
_refine_ls_wR_factor_ref 0.4886
_reflns_Friedel_coverage 0.000
_reflns_number_gt 4116
_reflns_number_total 8191
_reflns_threshold_expression 'I > 2\s(I)'
_cod_data_source_file d1sc07041j2.cif
_cod_data_source_block 369_0ma_a
_cod_database_code 1566196
_shelx_shelxl_version_number 2018/3
_shelx_space_group_comment
;
The symmetry employed for this shelxl refinement is uniquely defined
by the following loop, which should always be used as a source of
symmetry information in preference to the above space-group names.
They are only intended as comments.
;
_shelx_estimated_absorpt_t_max 0.948
_shelx_estimated_absorpt_t_min 0.929
_olex2_refinement_description
;
1. Fixed Uiso
 At 1.2 times of:
  All C(H) groups, All C(H,H) groups
 At 1.5 times of:
  All C(H,H,H) groups
2. Shared sites
{N1S, N1T}
{C4T, C4U}
{C4V, C4S}
3. Restrained distances
 C1S-C2S = C1T-C2T = C3T-C4T = C3U-C4U = C3S-C4S = C3V-C4V
 1.45 with sigma of 0.02
 N1S-C1S = N1T-C1T = N2S-C3S = N2U-C3U = N2T-C3T = N2V-C3V
 1.2 with sigma of 0.02
 C17A-C18A = C18A-C19A
 1.5 with sigma of 0.01
4. Uiso/Uaniso restraints and constraints
Uanis(C13A) \\sim Ueq, Uanis(C13B) \\sim Ueq: with sigma of 0.02 and sigma for
terminal atoms of 0.04
Uanis(F4B) = Uanis(F5B) = Uanis(F6B) = Uanis(F5A) = Uanis(F4A) = Uanis(F6A) =
Uanis(F4D) = Uanis(F6D) = Uanis(F5D) = Uanis(F5C) = Uanis(F4C) = Uanis(F6C) =
Uanis(F3C) = Uanis(F2C) = Uanis(F1C) = Uanis(F3B) = Uanis(F1B) = Uanis(F2B) =
Uanis(F1A) = Uanis(F2A) = Uanis(F3A) = Uanis(F3D) = Uanis(F1D) = Uanis(F2D)
Uanis(C21B) = Uanis(C20C) = Uanis(C21C) = Uanis(C20D) = Uanis(C21D) =
Uanis(C20A) = Uanis(C20B) = Uanis(C21A)
Uanis(C1A) = Uanis(C2A) = Uanis(C3A) = Uanis(C4A) = Uanis(C5A) = Uanis(C6A)
Uanis(C1B) = Uanis(C2B) = Uanis(C3B) = Uanis(C4B) = Uanis(C5B) = Uanis(C6B)
Uanis(C1C) = Uanis(C2C) = Uanis(C3C) = Uanis(C4C) = Uanis(C5C) = Uanis(C6C)
Uanis(C1D) = Uanis(C2D) = Uanis(C3D) = Uanis(C4D) = Uanis(C5D) = Uanis(C6D)
Uanis(C14C) = Uanis(C15C) = Uanis(C16C) = Uanis(C17C) = Uanis(C18C) =
Uanis(C19C)
Uanis(C14A) = Uanis(C15A) = Uanis(C16A) = Uanis(C17A) = Uanis(C18A) =
Uanis(C19A)
Uanis(C14B) = Uanis(C15B) = Uanis(C16B) = Uanis(C17B) = Uanis(C18B) =
Uanis(C19B)
Uanis(N1S) = Uanis(N1T) = Uanis(C1S) = Uanis(C1T) = Uanis(C2S) = Uanis(C2T)
Uanis(N2S) = Uanis(C3S) = Uanis(C4S) = Uanis(N2U) = Uanis(C3U) = Uanis(C4U) =
Uanis(N2T) = Uanis(C3T) = Uanis(C4T) = Uanis(N2V) = Uanis(C3V) = Uanis(C4V)
5. Others
 Sof(N1T)=Sof(C1T)=Sof(C2T)=Sof(H2TA)=Sof(H2TB)=Sof(H2TC)=1-FVAR(1)
 Sof(N1S)=Sof(C1S)=Sof(C2S)=Sof(H2SA)=Sof(H2SB)=Sof(H2SC)=FVAR(1)
 Sof(N2T)=Sof(C3T)=Sof(C4S)=Sof(H4SA)=Sof(H4SB)=Sof(H4SC)=Sof(C4V)=Sof(H4VA)=
 Sof(H4VB)=Sof(H4VC)=Sof(C3V)=Sof(N2V)=1-FVAR(2)
 Sof(C4T)=Sof(H4TA)=Sof(H4TB)=Sof(H4TC)=Sof(N2S)=Sof(C3S)=Sof(N2U)=Sof(C3U)=
 Sof(C4U)=Sof(H4UA)=Sof(H4UB)=Sof(H4UC)=FVAR(2)
6.a Ternary CH refined with riding coordinates:
 C14A(H14A), C14B(H14B), C14C(H14C), C14D(H14D)
6.b Secondary CH2 refined with riding coordinates:
 C13A(H13A,H13B), C13B(H13C,H13D), C13C(H13E,H13F), C13D(H13G,H13H), C15A(H15A,
 H15B), C15B(H15C,H15D), C15C(H15E,H15F), C15D(H15G,H15H), C16A(H16A,H16B),
 C16B(H16C,H16D), C16C(H16E,H16F), C16D(H16G,H16H), C17A(H17A,H17B), C17B(H17C,
 H17D), C17C(H17E,H17F), C17D(H17G,H17H), C18A(H18A,H18B), C18B(H18C,H18D),
 C18C(H18E,H18F), C18D(H18G,H18H)
6.c Aromatic/amide H refined with riding coordinates:
 C1A(H1A), C1B(H1B), C1C(H1C), C1D(H1D), C3A(H3A), C3B(H3B), C3C(H3C),
 C3D(H3D), C5A(H5A), C5B(H5B), C5C(H5C), C5D(H5D), C10A(H10A), C10B(H10B),
 C10C(H10C), C10D(H10D)
6.d Idealised Me refined as rotating group:
 C19A(H19A,H19B,H19C), C19B(H19D,H19E,H19F), C19C(H19G,H19H,H19I), C19D(H19J,
 H19K,H19L), C4T(H4TA,H4TB,H4TC), C2S(H2SA,H2SB,H2SC), C2T(H2TA,H2TB,H2TC),
 C4U(H4UA,H4UB,H4UC), C4S(H4SA,H4SB,H4SC), C4V(H4VA,H4VB,H4VC)
;
_olex2_submission_special_instructions 'No special instructions were received'

loop_
_space_group_symop_operation_xyz
'x, y, z'
'-x+1/2, y+1/2, -z+1/2'
'-x, -y, -z'
'x-1/2, -y-1/2, z-1/2'

loop_
_atom_site_label
_atom_site_type_symbol
_atom_site_fract_x
_atom_site_fract_y
_atom_site_fract_z
_atom_site_U_iso_or_equiv
_atom_site_adp_type
_atom_site_occupancy
_atom_site_site_symmetry_order
_atom_site_calc_flag
_atom_site_refinement_flags_posn
_atom_site_refinement_flags_adp
_atom_site_refinement_flags_occupancy
_atom_site_disorder_assembly
_atom_site_disorder_group
F1A F 0.5318(10) 0.7769(11) 0.2843(7) 0.1480(14) Uani 1 1 d . . . . .
F1B F 0.5298(9) 0.9482(11) 0.4532(7) 0.1480(14) Uani 1 1 d . . . . .
F1C F 0.7200(10) 1.0676(10) 0.4934(7) 0.1480(14) Uani 1 1 d . . . . .
F1D F 0.8100(9) 0.9678(11) 0.3730(7) 0.1480(14) Uani 1 1 d . . . . .
F2A F 0.4935(9) 0.7338(11) 0.2054(7) 0.1480(14) Uani 1 1 d . . . . .
F2B F 0.4763(9) 0.8464(11) 0.4071(7) 0.1480(14) Uani 1 1 d . . . . .
F2C F 0.7098(9) 1.0698(11) 0.5684(7) 0.1480(14) Uani 1 1 d . . . . .
F2D F 0.7279(9) 0.9405(10) 0.3139(7) 0.1480(14) Uani 1 1 d . . . . .
F3A F 0.4236(9) 0.7621(11) 0.2392(7) 0.1480(14) Uani 1 1 d . . . . .
F3B F 0.4301(9) 0.9434(11) 0.4404(7) 0.1480(14) Uani 1 1 d . . . . .
F3C F 0.7575(9) 1.1691(11) 0.5423(7) 0.1480(14) Uani 1 1 d . . . . .
F3D F 0.8018(9) 0.9961(11) 0.2924(7) 0.1480(14) Uani 1 1 d . . . . .
F4A F 0.3221(9) 0.4780(11) 0.2030(7) 0.1480(14) Uani 1 1 d . . . . .
F4B F 0.4433(9) 0.8752(11) 0.6218(6) 0.1480(14) Uani 1 1 d . . . . .
F4C F 0.9949(9) 1.1312(11) 0.6795(7) 0.1480(14) Uani 1 1 d . . . . .
F4D F 0.8562(9) 0.7721(11) 0.1919(6) 0.1480(14) Uani 1 1 d . . . . .
F5A F 0.3472(9) 0.4260(11) 0.2750(7) 0.1480(14) Uani 1 1 d . . . . .
F5B F 0.3830(9) 0.7765(11) 0.5828(7) 0.1480(14) Uani 1 1 d . . . . .
F5C F 1.0233(9) 1.0960(11) 0.6186(7) 0.1480(14) Uani 1 1 d . . . . .
F5D F 0.8302(9) 0.6538(11) 0.2024(7) 0.1480(14) Uani 1 1 d . . . . .
F6A F 0.3822(9) 0.3720(11) 0.2253(7) 0.1480(14) Uani 1 1 d . . . . .
F6B F 0.4666(9) 0.7460(11) 0.6440(7) 0.1480(14) Uani 1 1 d . . . . .
F6C F 1.0400(9) 1.0269(11) 0.6896(7) 0.1480(14) Uani 1 1 d . . . . .
F6D F 0.9213(9) 0.6693(10) 0.2421(7) 0.1480(14) Uani 1 1 d . . . . .
O1A O 0.5349(4) 0.4876(6) 0.4183(4) 0.053(2) Uani 1 1 d . . . . .
O1B O 0.6968(5) 0.7397(6) 0.6282(4) 0.059(3) Uani 1 1 d . . . . .
O1C O 0.9398(4) 0.8016(5) 0.5416(3) 0.045(2) Uani 1 1 d . . . . .
O1D O 0.7767(4) 0.5456(6) 0.3328(3) 0.046(2) Uani 1 1 d . . . . .
O2A O 0.5408(4) 0.5665(5) 0.4938(4) 0.054(2) Uani 1 1 d . . . . .
O2B O 0.8004(4) 0.8037(6) 0.6377(3) 0.052(2) Uani 1 1 d . . . . .
O2C O 0.9295(4) 0.7362(6) 0.4611(3) 0.045(2) Uani 1 1 d . . . . .
O2D O 0.6734(4) 0.4819(5) 0.3222(3) 0.044(2) Uani 1 1 d . . . . .
C1A C 0.5448(7) 0.6047(11) 0.3072(6) 0.0628(16) Uani 1 1 d . . . . .
H1A H 0.582978 0.639715 0.321572 0.075 Uiso 1 1 calc R . . . .
C1B C 0.5496(7) 0.7745(9) 0.5068(6) 0.0562(15) Uani 1 1 d . . . . .
H1B H 0.572584 0.770372 0.484507 0.067 Uiso 1 1 calc R . . . .
C1C C 0.8105(8) 0.9454(10) 0.5648(7) 0.0666(17) Uani 1 1 d . . . . .
H1C H 0.769614 0.916869 0.547600 0.080 Uiso 1 1 calc R . . . .
C1D C 0.8215(6) 0.7918(9) 0.3562(5) 0.0510(13) Uani 1 1 d . . . . .
H1D H 0.811293 0.808258 0.384770 0.061 Uiso 1 1 calc R . . . .
C2A C 0.4868(7) 0.6355(11) 0.2695(6) 0.0628(16) Uani 1 1 d . . . . .
C2B C 0.4984(7) 0.8350(9) 0.4968(6) 0.0562(15) Uani 1 1 d . . . . .
C2C C 0.8138(8) 1.0377(10) 0.5672(7) 0.0666(17) Uani 1 1 d . . . . .
C2D C 0.8161(7) 0.8495(9) 0.3200(5) 0.0510(13) Uani 1 1 d . . . . .
C3A C 0.4310(7) 0.5847(10) 0.2471(6) 0.0628(16) Uani 1 1 d . . . . .
H3A H 0.391743 0.607116 0.221312 0.075 Uiso 1 1 calc R . . . .
C3B C 0.4646(7) 0.8439(9) 0.5265(6) 0.0562(15) Uani 1 1 d . . . . .
H3B H 0.430730 0.885492 0.519017 0.067 Uiso 1 1 calc R . . . .
C3C C 0.8735(7) 1.0807(10) 0.5934(7) 0.0666(17) Uani 1 1 d . . . . .
H3C H 0.875784 1.141540 0.595241 0.080 Uiso 1 1 calc R . . . .
C3D C 0.8326(6) 0.8271(9) 0.2747(5) 0.0510(13) Uani 1 1 d . . . . .
H3D H 0.829527 0.867849 0.248654 0.061 Uiso 1 1 calc R . . . .
C4A C 0.4344(7) 0.5001(11) 0.2635(6) 0.0628(16) Uani 1 1 d . . . . .
C4B C 0.4815(7) 0.7883(9) 0.5699(6) 0.0562(15) Uani 1 1 d . . . . .
C4C C 0.9293(7) 1.0301(10) 0.6164(7) 0.0666(17) Uani 1 1 d . . . . .
C4D C 0.8525(7) 0.7439(9) 0.2731(5) 0.0510(13) Uani 1 1 d . . . . .
C5A C 0.4903(7) 0.4690(11) 0.3022(6) 0.0628(16) Uani 1 1 d . . . . .
H5A H 0.491328 0.411824 0.314286 0.075 Uiso 1 1 calc R . . . .
C5B C 0.5318(7) 0.7285(9) 0.5814(6) 0.0562(15) Uani 1 1 d . . . . .
H5B H 0.543477 0.692267 0.610911 0.067 Uiso 1 1 calc R . . . .
C5C C 0.9292(8) 0.9416(10) 0.6145(7) 0.0666(17) Uani 1 1 d . . . . .
H5C H 0.968885 0.909829 0.630174 0.080 Uiso 1 1 calc R . . . .
C5D C 0.8577(6) 0.6826(9) 0.3125(5) 0.0510(13) Uani 1 1 d . . . . .
H5D H 0.871729 0.625760 0.310116 0.061 Uiso 1 1 calc R . . . .
C6A C 0.5445(7) 0.5201(11) 0.3231(6) 0.0628(16) Uani 1 1 d . . . . .
C6B C 0.5648(7) 0.7235(9) 0.5479(6) 0.0562(15) Uani 1 1 d . . . . .
C6C C 0.8680(7) 0.8996(10) 0.5883(7) 0.0666(17) Uani 1 1 d . . . . .
C6D C 0.8424(7) 0.7054(9) 0.3537(5) 0.0510(13) Uani 1 1 d . . . . .
C7A C 0.6054(5) 0.4847(8) 0.3705(5) 0.040(3) Uani 1 1 d . . . . .
C7B C 0.6208(6) 0.6516(8) 0.5594(5) 0.044(3) Uani 1 1 d . . . . .
C7C C 0.8680(5) 0.8025(8) 0.5883(5) 0.041(3) Uani 1 1 d . . . . .
C7D C 0.8519(6) 0.6408(8) 0.3979(5) 0.045(3) Uani 1 1 d . . . . .
C8A C 0.6651(6) 0.4689(8) 0.3688(5) 0.043(3) Uani 1 1 d . . . . .
C8B C 0.6062(6) 0.5771(8) 0.5306(5) 0.042(3) Uani 1 1 d . . . . .
C8C C 0.8346(6) 0.7558(9) 0.6135(5) 0.049(3) Uani 1 1 d . . . . .
C8D C 0.8932(5) 0.6563(7) 0.4491(4) 0.035(3) Uani 1 1 d . . . . .
C9A C 0.7191(6) 0.4319(7) 0.4130(4) 0.035(3) Uani 1 1 d . . . . .
C9B C 0.6535(6) 0.5097(8) 0.5408(5) 0.042(3) Uani 1 1 d . . . . .
C9C C 0.8382(6) 0.6659(8) 0.6184(4) 0.039(3) Uani 1 1 d . . . . .
C9D C 0.9037(6) 0.5959(7) 0.4883(4) 0.036(3) Uani 1 1 d . . . . .
C10A C 0.7068(7) 0.4166(8) 0.4580(5) 0.045(3) Uani 1 1 d . . . . .
H10A H 0.740706 0.392338 0.487604 0.054 Uiso 1 1 calc R . . . .
C10B C 0.7135(6) 0.5240(8) 0.5797(4) 0.040(3) Uani 1 1 d . . . . .
H10B H 0.745224 0.479218 0.588025 0.048 Uiso 1 1 calc R . . . .
C10C C 0.8768(6) 0.6210(7) 0.5962(4) 0.036(3) Uani 1 1 d . . . . .
H10C H 0.880019 0.560268 0.599339 0.043 Uiso 1 1 calc R . . . .
C10D C 0.8705(6) 0.5191(8) 0.4757(4) 0.039(3) Uani 1 1 d . . . . .
H10D H 0.877925 0.477325 0.502134 0.047 Uiso 1 1 calc R . . . .
C11A C 0.6452(6) 0.4364(8) 0.4605(5) 0.044(3) Uani 1 1 d . . . . .
C11B C 0.7319(6) 0.6023(8) 0.6088(5) 0.043(3) Uani 1 1 d . . . . .
C11C C 0.9098(6) 0.6634(8) 0.5703(4) 0.042(3) Uani 1 1 d . . . . .
C11D C 0.8254(5) 0.5002(8) 0.4243(4) 0.037(3) Uani 1 1 d . . . . .
C12A C 0.5986(6) 0.4693(8) 0.4179(5) 0.045(3) Uani 1 1 d . . . . .
C12B C 0.6837(7) 0.6631(8) 0.5983(5) 0.046(3) Uani 1 1 d . . . . .
C12C C 0.9053(6) 0.7546(7) 0.5662(4) 0.036(3) Uani 1 1 d . . . . .
C12D C 0.8171(6) 0.5628(8) 0.3863(5) 0.043(3) Uani 1 1 d . . . . .
C13A C 0.5298(7) 0.5707(9) 0.4398(6) 0.056(4) Uani 1 1 d . U . . .
H13A H 0.562321 0.610243 0.435473 0.067 Uiso 1 1 calc R . . . .
H13B H 0.485331 0.594597 0.419976 0.067 Uiso 1 1 calc R . . . .
C13B C 0.7317(7) 0.8079(9) 0.6143(7) 0.058(4) Uani 1 1 d . U . . .
H13C H 0.718131 0.807151 0.576175 0.069 Uiso 1 1 calc R . . . .
H13D H 0.717529 0.863554 0.623562 0.069 Uiso 1 1 calc R . . . .
C13C C 0.9080(6) 0.8004(9) 0.4843(5) 0.047(3) Uani 1 1 d . . . . .
H13E H 0.859829 0.794100 0.473756 0.057 Uiso 1 1 calc R . . . .
H13F H 0.915774 0.856395 0.470964 0.057 Uiso 1 1 calc R . . . .
C13D C 0.7079(6) 0.5584(8) 0.3180(5) 0.043(3) Uani 1 1 d . . . . .
H13G H 0.688542 0.579030 0.281659 0.051 Uiso 1 1 calc R . . . .
H13H H 0.701237 0.603750 0.340245 0.051 Uiso 1 1 calc R . . . .
C14A C 0.6346(9) 0.4254(11) 0.5115(6) 0.0737(19) Uani 1 1 d . . . . .
H14A H 0.586174 0.418029 0.501467 0.088 Uiso 1 1 calc R . . . .
C14B C 0.8025(11) 0.6176(16) 0.6474(8) 0.100(3) Uani 1 1 d . . . . .
H14B H 0.799868 0.658107 0.674268 0.120 Uiso 1 1 calc R . . . .
C14C C 0.9528(8) 0.6176(12) 0.5465(6) 0.0681(17) Uani 1 1 d . . . . .
H14C H 0.986385 0.659435 0.545015 0.082 Uiso 1 1 calc R . . . .
C14D C 0.7854(6) 0.4159(7) 0.4103(4) 0.038(3) Uani 1 1 d . . . . .
H14D H 0.776674 0.403017 0.373206 0.045 Uiso 1 1 calc R . . . .
C15A C 0.6683(9) 0.3466(12) 0.5445(6) 0.0737(19) Uani 1 1 d . . . . .
H15A H 0.655744 0.294443 0.522602 0.088 Uiso 1 1 calc R . . . .
H15B H 0.716726 0.353285 0.557230 0.088 Uiso 1 1 calc R . . . .
C15B C 0.8389(12) 0.5378(15) 0.6766(8) 0.100(3) Uani 1 1 d . . . . .
H15C H 0.832428 0.490939 0.651185 0.120 Uiso 1 1 calc R . . . .
H15D H 0.886633 0.550702 0.692625 0.120 Uiso 1 1 calc R . . . .
C15C C 0.9884(8) 0.5407(11) 0.5765(6) 0.0681(17) Uani 1 1 d . . . . .
H15E H 1.017087 0.517450 0.559957 0.082 Uiso 1 1 calc R . . . .
H15F H 0.955601 0.495873 0.574348 0.082 Uiso 1 1 calc R . . . .
C15D C 0.8222(6) 0.3364(8) 0.4428(5) 0.046(3) Uani 1 1 d . . . . .
H15G H 0.868279 0.337210 0.445714 0.056 Uiso 1 1 calc R . . . .
H15H H 0.823164 0.341758 0.478342 0.056 Uiso 1 1 calc R . . . .
C16A C 0.6488(9) 0.3358(12) 0.5911(6) 0.0737(19) Uani 1 1 d . . . . .
H16A H 0.649790 0.392756 0.607106 0.088 Uiso 1 1 calc R . . . .
H16B H 0.602886 0.314389 0.578362 0.088 Uiso 1 1 calc R . . . .
C16B C 0.8174(11) 0.5064(15) 0.7185(8) 0.100(3) Uani 1 1 d . . . . .
H16C H 0.769762 0.492972 0.702838 0.120 Uiso 1 1 calc R . . . .
H16D H 0.824363 0.552489 0.744443 0.120 Uiso 1 1 calc R . . . .
C16C C 1.0305(8) 0.5584(11) 0.6338(6) 0.0681(17) Uani 1 1 d . . . . .
H16E H 1.058019 0.507259 0.648746 0.082 Uiso 1 1 calc R . . . .
H16F H 1.000864 0.566347 0.652256 0.082 Uiso 1 1 calc R . . . .
C16D C 0.7924(7) 0.2526(9) 0.4210(6) 0.063(4) Uani 1 1 d . . . . .
H16G H 0.787031 0.250029 0.384199 0.076 Uiso 1 1 calc R . . . .
H16H H 0.747918 0.249593 0.421494 0.076 Uiso 1 1 calc R . . . .
C17A C 0.6934(9) 0.2738(12) 0.6333(5) 0.0737(19) Uani 1 1 d D . . . .
H17A H 0.687296 0.214534 0.619471 0.088 Uiso 1 1 calc R . . . .
H17B H 0.740119 0.289944 0.643146 0.088 Uiso 1 1 calc R . . . .
C17B C 0.8569(12) 0.4235(15) 0.7467(8) 0.100(3) Uani 1 1 d . . . . .
H17C H 0.843771 0.374893 0.721899 0.120 Uiso 1 1 calc R . . . .
H17D H 0.904513 0.433814 0.756439 0.120 Uiso 1 1 calc R . . . .
C17C C 1.0771(8) 0.6395(11) 0.6445(6) 0.0681(17) Uani 1 1 d . . . . .
H17E H 1.104497 0.635224 0.623898 0.082 Uiso 1 1 calc R . . . .
H17F H 1.050232 0.692320 0.633911 0.082 Uiso 1 1 calc R . . . .
C17D C 0.8317(8) 0.1741(10) 0.4493(8) 0.077(5) Uani 1 1 d . . . . .
H17G H 0.843146 0.181215 0.487007 0.093 Uiso 1 1 calc R . . . .
H17H H 0.803134 0.122781 0.437773 0.093 Uiso 1 1 calc R . . . .
C18A C 0.6765(8) 0.2775(10) 0.6811(5) 0.0737(19) Uani 1 1 d D . . . .
H18A H 0.691276 0.333111 0.699111 0.088 Uiso 1 1 calc R . . . .
H18B H 0.628095 0.273824 0.670128 0.088 Uiso 1 1 calc R . . . .
C18B C 0.8461(11) 0.3988(16) 0.7942(7) 0.100(3) Uani 1 1 d . . . . .
H18C H 0.798393 0.403752 0.786266 0.120 Uiso 1 1 calc R . . . .
H18D H 0.858068 0.337490 0.801558 0.120 Uiso 1 1 calc R . . . .
C18C C 1.1208(8) 0.6441(11) 0.7014(6) 0.0681(17) Uani 1 1 d . . . . .
H18E H 1.153510 0.596945 0.710515 0.082 Uiso 1 1 calc R . . . .
H18F H 1.093917 0.636866 0.722260 0.082 Uiso 1 1 calc R . . . .
C18D C 0.8934(9) 0.1577(10) 0.4413(8) 0.077(5) Uani 1 1 d . . . . .
H18G H 0.923083 0.207745 0.454175 0.093 Uiso 1 1 calc R . . . .
H18H H 0.882515 0.152239 0.403565 0.093 Uiso 1 1 calc R . . . .
C19A C 0.7087(8) 0.2054(10) 0.7180(6) 0.0737(19) Uani 1 1 d D . . . .
H19A H 0.712776 0.155259 0.698333 0.110 Uiso 1 1 calc GR . . . .
H19B H 0.681887 0.190430 0.737504 0.110 Uiso 1 1 calc GR . . . .
H19C H 0.752603 0.223452 0.742227 0.110 Uiso 1 1 calc GR . . . .
C19B C 0.8809(12) 0.4465(15) 0.8405(8) 0.100(3) Uani 1 1 d . . . . .
H19D H 0.922244 0.468033 0.839785 0.150 Uiso 1 1 calc GR . . . .
H19E H 0.890646 0.409215 0.870811 0.150 Uiso 1 1 calc GR . . . .
H19F H 0.853881 0.494982 0.842664 0.150 Uiso 1 1 calc GR . . . .
C19C C 1.1591(8) 0.7367(11) 0.7151(6) 0.0681(17) Uani 1 1 d . . . . .
H19G H 1.180718 0.747302 0.691135 0.102 Uiso 1 1 calc GR . . . .
H19H H 1.192181 0.735758 0.750856 0.102 Uiso 1 1 calc GR . . . .
H19I H 1.127167 0.782563 0.711517 0.102 Uiso 1 1 calc GR . . . .
C19D C 0.9307(10) 0.0745(11) 0.4696(8) 0.088(5) Uani 1 1 d . . . . .
H19J H 0.959941 0.054751 0.453104 0.133 Uiso 1 1 calc GR . . . .
H19K H 0.898574 0.029436 0.466973 0.133 Uiso 1 1 calc GR . . . .
H19L H 0.956730 0.087406 0.506220 0.133 Uiso 1 1 calc GR . . . .
C20A C 0.4827(10) 0.7298(12) 0.2520(9) 0.086(2) Uani 1 1 d . . . . .
C20B C 0.4777(9) 0.8894(12) 0.4460(9) 0.086(2) Uani 1 1 d . . . . .
C20C C 0.7482(10) 1.0836(12) 0.5413(9) 0.086(2) Uani 1 1 d . . . . .
C20D C 0.7929(9) 0.9365(12) 0.3206(9) 0.086(2) Uani 1 1 d . . . . .
C21A C 0.3745(10) 0.4474(12) 0.2450(9) 0.086(2) Uani 1 1 d . . . . .
C21B C 0.4475(9) 0.7955(12) 0.6056(9) 0.086(2) Uani 1 1 d . . . . .
C21C C 0.9985(9) 1.0742(12) 0.6474(9) 0.086(2) Uani 1 1 d . . . . .
C21D C 0.8690(10) 0.7187(12) 0.2304(9) 0.086(2) Uani 1 1 d . . . . .
C4T C 0.7320(12) 0.6540(13) 0.4740(9) 0.116(3) Uani 0.543(11) 1 d D . P A 1
H4TA H 0.693513 0.618488 0.454505 0.174 Uiso 0.543(11) 1 calc GR . P A 1
H4TB H 0.754497 0.630609 0.509030 0.174 Uiso 0.543(11) 1 calc GR . P A 1
H4TC H 0.762203 0.654142 0.456100 0.174 Uiso 0.543(11) 1 calc GR . P A 1
N1S N 0.8528(8) 0.3652(11) 0.5831(7) 0.097(4) Uani 0.54(2) 1 d D . P B 1
C1S C 0.9091(12) 0.341(3) 0.5958(19) 0.097(4) Uani 0.54(2) 1 d D . P B 1
C2S C 0.9692(15) 0.296(2) 0.5990(17) 0.097(4) Uani 0.54(2) 1 d D . P B 1
H2SA H 0.967690 0.287289 0.563882 0.146 Uiso 0.54(2) 1 calc GR . P B 1
H2SB H 0.971909 0.240329 0.615914 0.146 Uiso 0.54(2) 1 calc GR . P B 1
H2SC H 1.007906 0.330618 0.619211 0.146 Uiso 0.54(2) 1 calc GR . P B 1
N1T N 0.8528(8) 0.3652(11) 0.5831(7) 0.097(4) Uani 0.46(2) 1 d D . P B 2
C1T C 0.9005(16) 0.348(3) 0.6217(14) 0.097(4) Uani 0.46(2) 1 d D . P B 2
C2T C 0.9666(15) 0.343(3) 0.6617(15) 0.097(4) Uani 0.46(2) 1 d D . P B 2
H2TA H 0.990121 0.294893 0.654570 0.146 Uiso 0.46(2) 1 calc GR . P B 2
H2TB H 0.964443 0.335524 0.695638 0.146 Uiso 0.46(2) 1 calc GR . P B 2
H2TC H 0.990100 0.396829 0.661719 0.146 Uiso 0.46(2) 1 calc GR . P B 2
N2S N 0.6894(18) 0.805(2) 0.4804(16) 0.116(3) Uani 0.543(11) 1 d D . P A 1
C3S C 0.712(2) 0.735(2) 0.477(2) 0.116(3) Uani 0.543(11) 1 d D . P A 1
N2U N 0.6822(19) 0.735(2) 0.3872(14) 0.116(3) Uani 0.543(11) 1 d D . P A 2
C3U C 0.690(2) 0.696(3) 0.4267(13) 0.116(3) Uani 0.543(11) 1 d D . P A 2
C4U C 0.7320(12) 0.6540(13) 0.4740(9) 0.116(3) Uani 0.543(11) 1 d D . P A 2
H4UA H 0.706481 0.641065 0.494847 0.174 Uiso 0.543(11) 1 calc GR . P A 2
H4UB H 0.768745 0.691999 0.493620 0.174 Uiso 0.543(11) 1 calc GR . P A 2
H4UC H 0.749119 0.600573 0.465671 0.174 Uiso 0.543(11) 1 calc GR . P A 2
N2T N 0.670(2) 0.876(3) 0.4749(18) 0.116(3) Uani 0.457(11) 1 d D . P A 2
C3T C 0.656(3) 0.897(3) 0.4302(19) 0.116(3) Uani 0.457(11) 1 d D . P A 2
C4S C 0.6292(14) 0.9307(16) 0.3710(11) 0.116(3) Uani 0.457(11) 1 d D . P A 2
H4SA H 0.590601 0.896961 0.349475 0.174 Uiso 0.457(11) 1 calc GR . P A 2
H4SB H 0.663804 0.924452 0.357622 0.174 Uiso 0.457(11) 1 calc GR . P A 2
H4SC H 0.616823 0.991324 0.369860 0.174 Uiso 0.457(11) 1 calc GR . P A 2
C4V C 0.6292(14) 0.9307(16) 0.3710(11) 0.116(3) Uani 0.457(11) 1 d D . P A 3
H4VA H 0.611556 0.967402 0.340099 0.174 Uiso 0.457(11) 1 calc GR . P A 3
H4VB H 0.667211 0.958856 0.397581 0.174 Uiso 0.457(11) 1 calc GR . P A 3
H4VC H 0.595095 0.921028 0.384539 0.174 Uiso 0.457(11) 1 calc GR . P A 3
C3V C 0.650(3) 0.848(2) 0.357(2) 0.116(3) Uani 0.457(11) 1 d D . P A 3
N2V N 0.660(2) 0.773(2) 0.3501(19) 0.116(3) Uani 0.457(11) 1 d D . P A 3

loop_
_atom_site_aniso_label
_atom_site_aniso_U_11
_atom_site_aniso_U_22
_atom_site_aniso_U_33
_atom_site_aniso_U_23
_atom_site_aniso_U_13
_atom_site_aniso_U_12
F1A 0.165(3) 0.139(3) 0.156(3) 0.018(2) 0.081(3) 0.013(2)
F1B 0.165(3) 0.139(3) 0.156(3) 0.018(2) 0.081(3) 0.013(2)
F1C 0.165(3) 0.139(3) 0.156(3) 0.018(2) 0.081(3) 0.013(2)
F1D 0.165(3) 0.139(3) 0.156(3) 0.018(2) 0.081(3) 0.013(2)
F2A 0.165(3) 0.139(3) 0.156(3) 0.018(2) 0.081(3) 0.013(2)
F2B 0.165(3) 0.139(3) 0.156(3) 0.018(2) 0.081(3) 0.013(2)
F2C 0.165(3) 0.139(3) 0.156(3) 0.018(2) 0.081(3) 0.013(2)
F2D 0.165(3) 0.139(3) 0.156(3) 0.018(2) 0.081(3) 0.013(2)
F3A 0.165(3) 0.139(3) 0.156(3) 0.018(2) 0.081(3) 0.013(2)
F3B 0.165(3) 0.139(3) 0.156(3) 0.018(2) 0.081(3) 0.013(2)
F3C 0.165(3) 0.139(3) 0.156(3) 0.018(2) 0.081(3) 0.013(2)
F3D 0.165(3) 0.139(3) 0.156(3) 0.018(2) 0.081(3) 0.013(2)
F4A 0.165(3) 0.139(3) 0.156(3) 0.018(2) 0.081(3) 0.013(2)
F4B 0.165(3) 0.139(3) 0.156(3) 0.018(2) 0.081(3) 0.013(2)
F4C 0.165(3) 0.139(3) 0.156(3) 0.018(2) 0.081(3) 0.013(2)
F4D 0.165(3) 0.139(3) 0.156(3) 0.018(2) 0.081(3) 0.013(2)
F5A 0.165(3) 0.139(3) 0.156(3) 0.018(2) 0.081(3) 0.013(2)
F5B 0.165(3) 0.139(3) 0.156(3) 0.018(2) 0.081(3) 0.013(2)
F5C 0.165(3) 0.139(3) 0.156(3) 0.018(2) 0.081(3) 0.013(2)
F5D 0.165(3) 0.139(3) 0.156(3) 0.018(2) 0.081(3) 0.013(2)
F6A 0.165(3) 0.139(3) 0.156(3) 0.018(2) 0.081(3) 0.013(2)
F6B 0.165(3) 0.139(3) 0.156(3) 0.018(2) 0.081(3) 0.013(2)
F6C 0.165(3) 0.139(3) 0.156(3) 0.018(2) 0.081(3) 0.013(2)
F6D 0.165(3) 0.139(3) 0.156(3) 0.018(2) 0.081(3) 0.013(2)
O1A 0.037(5) 0.061(6) 0.066(6) 0.001(5) 0.027(5) 0.014(4)
O1B 0.068(6) 0.054(6) 0.073(6) -0.015(5) 0.045(6) -0.004(5)
O1C 0.041(4) 0.051(5) 0.048(5) -0.005(4) 0.023(4) -0.007(4)
O1D 0.048(5) 0.058(5) 0.030(4) -0.005(4) 0.012(4) 0.006(4)
O2A 0.049(5) 0.050(5) 0.069(6) -0.009(4) 0.031(5) -0.005(4)
O2B 0.054(5) 0.053(5) 0.053(5) -0.023(4) 0.027(5) -0.003(4)
O2C 0.042(5) 0.058(5) 0.040(4) -0.003(4) 0.022(4) -0.012(4)
O2D 0.052(5) 0.048(5) 0.031(4) 0.002(4) 0.016(4) 0.001(4)
C1A 0.049(3) 0.077(4) 0.051(3) 0.009(3) 0.008(3) 0.005(3)
C1B 0.057(3) 0.051(3) 0.074(4) -0.002(3) 0.040(3) 0.000(2)
C1C 0.059(3) 0.055(3) 0.091(5) -0.017(3) 0.034(4) -0.006(2)
C1D 0.050(3) 0.063(3) 0.040(3) 0.008(2) 0.018(3) 0.004(2)
C2A 0.049(3) 0.077(4) 0.051(3) 0.009(3) 0.008(3) 0.005(3)
C2B 0.057(3) 0.051(3) 0.074(4) -0.002(3) 0.040(3) 0.000(2)
C2C 0.059(3) 0.055(3) 0.091(5) -0.017(3) 0.034(4) -0.006(2)
C2D 0.050(3) 0.063(3) 0.040(3) 0.008(2) 0.018(3) 0.004(2)
C3A 0.049(3) 0.077(4) 0.051(3) 0.009(3) 0.008(3) 0.005(3)
C3B 0.057(3) 0.051(3) 0.074(4) -0.002(3) 0.040(3) 0.000(2)
C3C 0.059(3) 0.055(3) 0.091(5) -0.017(3) 0.034(4) -0.006(2)
C3D 0.050(3) 0.063(3) 0.040(3) 0.008(2) 0.018(3) 0.004(2)
C4A 0.049(3) 0.077(4) 0.051(3) 0.009(3) 0.008(3) 0.005(3)
C4B 0.057(3) 0.051(3) 0.074(4) -0.002(3) 0.040(3) 0.000(2)
C4C 0.059(3) 0.055(3) 0.091(5) -0.017(3) 0.034(4) -0.006(2)
C4D 0.050(3) 0.063(3) 0.040(3) 0.008(2) 0.018(3) 0.004(2)
C5A 0.049(3) 0.077(4) 0.051(3) 0.009(3) 0.008(3) 0.005(3)
C5B 0.057(3) 0.051(3) 0.074(4) -0.002(3) 0.040(3) 0.000(2)
C5C 0.059(3) 0.055(3) 0.091(5) -0.017(3) 0.034(4) -0.006(2)
C5D 0.050(3) 0.063(3) 0.040(3) 0.008(2) 0.018(3) 0.004(2)
C6A 0.049(3) 0.077(4) 0.051(3) 0.009(3) 0.008(3) 0.005(3)
C6B 0.057(3) 0.051(3) 0.074(4) -0.002(3) 0.040(3) 0.000(2)
C6C 0.059(3) 0.055(3) 0.091(5) -0.017(3) 0.034(4) -0.006(2)
C6D 0.050(3) 0.063(3) 0.040(3) 0.008(2) 0.018(3) 0.004(2)
C7A 0.026(6) 0.050(7) 0.036(7) 0.004(6) 0.002(6) 0.003(5)
C7B 0.041(7) 0.041(7) 0.064(8) -0.008(6) 0.034(7) 0.003(5)
C7C 0.026(6) 0.043(7) 0.044(7) 0.006(6) 0.004(6) 0.005(5)
C7D 0.051(7) 0.048(8) 0.044(8) 0.012(6) 0.028(7) 0.016(6)
C8A 0.053(8) 0.042(7) 0.043(7) -0.005(6) 0.030(7) 0.006(6)
C8B 0.039(7) 0.050(8) 0.049(7) 0.003(6) 0.031(7) 0.001(5)
C8C 0.038(7) 0.061(9) 0.043(7) -0.013(6) 0.013(6) 0.000(6)
C8D 0.032(6) 0.041(7) 0.036(7) 0.001(6) 0.017(6) 0.006(5)
C9A 0.038(6) 0.036(6) 0.031(6) 0.001(5) 0.015(6) 0.008(5)
C9B 0.056(8) 0.043(7) 0.044(7) -0.008(6) 0.038(7) -0.006(6)
C9C 0.037(6) 0.049(8) 0.033(6) 0.005(5) 0.016(6) 0.005(5)
C9D 0.037(6) 0.035(6) 0.039(7) 0.000(5) 0.017(6) 0.011(5)
C10A 0.052(8) 0.039(7) 0.045(8) 0.007(6) 0.019(7) 0.014(6)
C10B 0.039(7) 0.047(7) 0.037(7) 0.004(6) 0.019(6) -0.001(5)
C10C 0.043(6) 0.033(6) 0.027(6) 0.005(5) 0.009(6) -0.002(5)
C10D 0.048(7) 0.050(7) 0.030(6) 0.011(5) 0.027(6) 0.006(6)
C11A 0.047(8) 0.042(7) 0.049(8) 0.003(6) 0.026(7) -0.007(6)
C11B 0.048(7) 0.056(8) 0.036(7) -0.006(6) 0.027(6) 0.000(6)
C11C 0.046(7) 0.056(8) 0.027(6) -0.008(5) 0.016(6) 0.005(6)
C11D 0.035(6) 0.046(7) 0.035(7) 0.005(6) 0.021(6) 0.010(5)
C12A 0.040(7) 0.039(7) 0.048(8) 0.003(6) 0.010(7) 0.003(5)
C12B 0.058(8) 0.041(7) 0.048(8) -0.007(6) 0.032(7) 0.001(6)
C12C 0.043(7) 0.040(7) 0.026(6) -0.001(5) 0.015(6) 0.003(5)
C12D 0.053(7) 0.048(7) 0.043(7) -0.003(6) 0.032(7) 0.010(6)
C13A 0.044(7) 0.056(8) 0.059(8) -0.015(7) 0.010(7) 0.006(6)
C13B 0.051(8) 0.043(7) 0.095(10) -0.012(7) 0.046(8) -0.001(6)
C13C 0.035(6) 0.052(8) 0.055(8) -0.009(6) 0.018(6) -0.001(5)
C13D 0.050(8) 0.044(7) 0.034(6) 0.005(5) 0.017(6) 0.006(6)
C14A 0.079(4) 0.086(5) 0.062(4) 0.014(3) 0.035(4) 0.004(3)
C14B 0.107(6) 0.117(7) 0.078(5) 0.015(4) 0.039(5) -0.011(5)
C14C 0.054(4) 0.090(5) 0.050(3) 0.000(3) 0.011(3) 0.015(3)
C14D 0.043(7) 0.041(7) 0.030(6) -0.009(5) 0.015(6) 0.006(5)
C15A 0.079(4) 0.086(5) 0.062(4) 0.014(3) 0.035(4) 0.004(3)
C15B 0.107(6) 0.117(7) 0.078(5) 0.015(4) 0.039(5) -0.011(5)
C15C 0.054(4) 0.090(5) 0.050(3) 0.000(3) 0.011(3) 0.015(3)
C15D 0.046(7) 0.043(7) 0.057(8) 0.011(6) 0.027(7) 0.019(6)
C16A 0.079(4) 0.086(5) 0.062(4) 0.014(3) 0.035(4) 0.004(3)
C16B 0.107(6) 0.117(7) 0.078(5) 0.015(4) 0.039(5) -0.011(5)
C16C 0.054(4) 0.090(5) 0.050(3) 0.000(3) 0.011(3) 0.015(3)
C16D 0.053(8) 0.052(9) 0.078(10) -0.004(8) 0.019(8) 0.000(7)
C17A 0.079(4) 0.086(5) 0.062(4) 0.014(3) 0.035(4) 0.004(3)
C17B 0.107(6) 0.117(7) 0.078(5) 0.015(4) 0.039(5) -0.011(5)
C17C 0.054(4) 0.090(5) 0.050(3) 0.000(3) 0.011(3) 0.015(3)
C17D 0.072(10) 0.044(8) 0.112(14) -0.013(9) 0.033(11) 0.007(7)
C18A 0.079(4) 0.086(5) 0.062(4) 0.014(3) 0.035(4) 0.004(3)
C18B 0.107(6) 0.117(7) 0.078(5) 0.015(4) 0.039(5) -0.011(5)
C18C 0.054(4) 0.090(5) 0.050(3) 0.000(3) 0.011(3) 0.015(3)
C18D 0.080(11) 0.054(9) 0.093(12) -0.002(8) 0.029(11) 0.004(8)
C19A 0.079(4) 0.086(5) 0.062(4) 0.014(3) 0.035(4) 0.004(3)
C19B 0.107(6) 0.117(7) 0.078(5) 0.015(4) 0.039(5) -0.011(5)
C19C 0.054(4) 0.090(5) 0.050(3) 0.000(3) 0.011(3) 0.015(3)
C19D 0.088(12) 0.070(11) 0.102(14) 0.001(10) 0.032(12) 0.011(9)
C20A 0.080(4) 0.076(4) 0.116(5) 0.027(4) 0.054(4) 0.017(3)
C20B 0.080(4) 0.076(4) 0.116(5) 0.027(4) 0.054(4) 0.017(3)
C20C 0.080(4) 0.076(4) 0.116(5) 0.027(4) 0.054(4) 0.017(3)
C20D 0.080(4) 0.076(4) 0.116(5) 0.027(4) 0.054(4) 0.017(3)
C21A 0.080(4) 0.076(4) 0.116(5) 0.027(4) 0.054(4) 0.017(3)
C21B 0.080(4) 0.076(4) 0.116(5) 0.027(4) 0.054(4) 0.017(3)
C21C 0.080(4) 0.076(4) 0.116(5) 0.027(4) 0.054(4) 0.017(3)
C21D 0.080(4) 0.076(4) 0.116(5) 0.027(4) 0.054(4) 0.017(3)
C4T 0.110(8) 0.093(7) 0.131(9) 0.008(7) 0.034(8) 0.009(6)
N1S 0.086(8) 0.098(9) 0.112(10) 0.002(8) 0.045(8) -0.003(7)
C1S 0.086(8) 0.098(9) 0.112(10) 0.002(8) 0.045(8) -0.003(7)
C2S 0.086(8) 0.098(9) 0.112(10) 0.002(8) 0.045(8) -0.003(7)
N1T 0.086(8) 0.098(9) 0.112(10) 0.002(8) 0.045(8) -0.003(7)
C1T 0.086(8) 0.098(9) 0.112(10) 0.002(8) 0.045(8) -0.003(7)
C2T 0.086(8) 0.098(9) 0.112(10) 0.002(8) 0.045(8) -0.003(7)
N2S 0.110(8) 0.093(7) 0.131(9) 0.008(7) 0.034(8) 0.009(6)
C3S 0.110(8) 0.093(7) 0.131(9) 0.008(7) 0.034(8) 0.009(6)
N2U 0.110(8) 0.093(7) 0.131(9) 0.008(7) 0.034(8) 0.009(6)
C3U 0.110(8) 0.093(7) 0.131(9) 0.008(7) 0.034(8) 0.009(6)
C4U 0.110(8) 0.093(7) 0.131(9) 0.008(7) 0.034(8) 0.009(6)
N2T 0.110(8) 0.093(7) 0.131(9) 0.008(7) 0.034(8) 0.009(6)
C3T 0.110(8) 0.093(7) 0.131(9) 0.008(7) 0.034(8) 0.009(6)
C4S 0.110(8) 0.093(7) 0.131(9) 0.008(7) 0.034(8) 0.009(6)
C4V 0.110(8) 0.093(7) 0.131(9) 0.008(7) 0.034(8) 0.009(6)
C3V 0.110(8) 0.093(7) 0.131(9) 0.008(7) 0.034(8) 0.009(6)
N2V 0.110(8) 0.093(7) 0.131(9) 0.008(7) 0.034(8) 0.009(6)

loop_
_atom_type_symbol
_atom_type_description
_atom_type_scat_dispersion_real
_atom_type_scat_dispersion_imag
_atom_type_scat_source
C C 0.0181 0.0091 'International Tables Vol C Tables 4.2.6.8 and 6.1.1.4'
H H 0.0000 0.0000 'International Tables Vol C Tables 4.2.6.8 and 6.1.1.4'
F F 0.0727 0.0534 'International Tables Vol C Tables 4.2.6.8 and 6.1.1.4'
N N 0.0311 0.0180 'International Tables Vol C Tables 4.2.6.8 and 6.1.1.4'
O O 0.0492 0.0322 'International Tables Vol C Tables 4.2.6.8 and 6.1.1.4'

loop_
_geom_angle_atom_site_label_1
_geom_angle_atom_site_label_2
_geom_angle_atom_site_label_3
_geom_angle
_geom_angle_site_symmetry_1
_geom_angle_site_symmetry_3
_geom_angle_publ_flag
C12A O1A C13A 114.6(10) . . ?
C12B O1B C13B 117.5(9) . . ?
C12C O1C C13C 113.9(8) . . ?
C13D O1D C12D 115.5(9) . . ?
C8B O2A C13A 117.5(9) . . ?
C13B O2B C8C 119.2(10) . . ?
C13C O2C C8D 118.2(8) . . ?
C8A O2D C13D 117.5(9) . . ?
C2A C1A C6A 116.8(14) . . ?
C6B C1B C2B 118.6(12) . . ?
C6C C1C C2C 118.3(14) . . ?
C2D C1D C6D 122.3(12) . . ?
C1A C2A C3A 122.5(15) . . ?
C1A C2A C20A 119.5(15) . . ?
C3A C2A C20A 118.0(14) . . ?
C1B C2B C20B 117.7(13) . . ?
C3B C2B C1B 123.4(14) . . ?
C3B C2B C20B 118.7(13) . . ?
C1C C2C C20C 115.2(15) . . ?
C3C C2C C1C 121.5(15) . . ?
C3C C2C C20C 123.3(15) . . ?
C1D C2D C3D 120.8(13) . . ?
C1D C2D C20D 123.5(14) . . ?
C20D C2D C3D 115.6(13) . . ?
C4A C3A C2A 118.0(14) . . ?
C2B C3B C4B 116.9(13) . . ?
C4C C3C C2C 116.9(14) . . ?
C4D C3D C2D 115.9(12) . . ?
C3A C4A C21A 119.4(14) . . ?
C5A C4A C3A 120.8(14) . . ?
C5A C4A C21A 119.2(15) . . ?
C3B C4B C21B 120.3(13) . . ?
C5B C4B C3B 121.6(12) . . ?
C5B C4B C21B 118.0(14) . . ?
C3C C4C C21C 119.7(13) . . ?
C5C C4C C3C 124.2(15) . . ?
C5C C4C C21C 116.1(14) . . ?
C3D C4D C5D 122.2(12) . . ?
C3D C4D C21D 118.4(13) . . ?
C5D C4D C21D 119.4(13) . . ?
C6A C5A C4A 120.0(15) . . ?
C4B C5B C6B 117.7(14) . . ?
C4C C5C C6C 117.9(15) . . ?
C6D C5D C4D 120.4(13) . . ?
C1A C6A C7A 119.4(13) . . ?
C5A C6A C1A 122.0(14) . . ?
C5A C6A C7A 118.3(13) . . ?
C1B C6B C5B 121.9(13) . . ?
C1B C6B C7B 120.1(11) . . ?
C5B C6B C7B 118.0(12) . . ?
C1C C6C C5C 121.3(14) . . ?
C1C C6C C7C 121.2(13) . . ?
C5C C6C C7C 117.5(13) . . ?
C1D C6D C7D 121.1(11) . . ?
C5D C6D C1D 118.4(12) . . ?
C5D C6D C7D 120.4(12) . . ?
C8A C7A C6A 123.6(11) . . ?
C8A C7A C12A 117.8(11) . . ?
C12A C7A C6A 118.6(10) . . ?
C8B C7B C6B 119.1(12) . . ?
C8B C7B C12B 119.7(11) . . ?
C12B C7B C6B 121.2(11) . . ?
C8C C7C C6C 121.1(12) . . ?
C8C C7C C12C 117.0(11) . . ?
C12C C7C C6C 121.7(11) . . ?
C8D C7D C6D 122.9(12) . . ?
C8D C7D C12D 117.9(11) . . ?
C12D C7D C6D 119.2(12) . . ?
O2D C8A C9A 119.0(10) . . ?
C7A C8A O2D 119.4(12) . . ?
C7A C8A C9A 121.4(10) . . ?
O2A C8B C9B 121.1(11) . . ?
C7B C8B O2A 117.5(11) . . ?
C7B C8B C9B 121.2(12) . . ?
C7C C8C O2B 117.0(12) . . ?
C9C C8C O2B 120.0(11) . . ?
C9C C8C C7C 122.9(11) . . ?
C7D C8D O2C 118.0(10) . . ?
C7D C8D C9D 122.5(11) . . ?
C9D C8D O2C 119.4(10) . . ?
C8A C9A C14D 120.3(9) . . ?
C10A C9A C8A 116.4(10) . . ?
C10A C9A C14D 123.2(11) . . ?
C8B C9B C14A 120.3(13) . . ?
C10B C9B C8B 116.4(11) . . ?
C10B C9B C14A 123.2(12) . . ?
C8C C9C C10C 117.9(10) . . ?
C8C C9C C14B 121.2(13) . . ?
C10C C9C C14B 120.9(14) . . ?
C8D C9D C14C 119.8(11) . . ?
C10D C9D C8D 118.5(11) . . ?
C10D C9D C14C 121.7(11) . . ?
C9A C10A C11A 122.2(12) . . ?
C9B C10B C11B 124.1(11) . . ?
C11C C10C C9C 121.7(11) . . ?
C9D C10D C11D 122.0(11) . . ?
C10A C11A C14A 121.2(13) . . ?
C12A C11A C10A 117.0(11) . . ?
C12A C11A C14A 121.6(12) . . ?
C10B C11B C14B 121.1(14) . . ?
C12B C11B C10B 116.4(12) . . ?
C12B C11B C14B 122.4(14) . . ?
C10C C11C C12C 118.9(10) . . ?
C10C C11C C14C 123.5(12) . . ?
C12C C11C C14C 117.6(12) . . ?
C10D C11D C14D 122.4(10) . . ?
C12D C11D C10D 117.1(11) . . ?
C12D C11D C14D 120.5(11) . . ?
C7A C12A O1A 116.0(11) . . ?
C11A C12A O1A 118.8(11) . . ?
C11A C12A C7A 125.1(11) . . ?
C7B C12B O1B 118.4(11) . . ?
C11B C12B O1B 119.6(12) . . ?
C11B C12B C7B 122.0(11) . . ?
O1C C12C C7C 117.0(10) . . ?
O1C C12C C11C 121.3(10) . . ?
C7C C12C C11C 121.6(10) . . ?
C7D C12D O1D 117.5(11) . . ?
C11D C12D O1D 120.3(11) . . ?
C11D C12D C7D 122.0(12) . . ?
O2A C13A O1A 112.9(11) . . ?
O2B C13B O1B 115.7(12) . . ?
O2C C13C O1C 114.7(10) . . ?
O1D C13D O2D 113.5(10) . . ?
C9B C14A C11A 107.1(12) . . ?
C9B C14A C15A 113.6(14) . . ?
C15A C14A C11A 115.4(13) . . ?
C9C C14B C15B 114.2(17) . . ?
C11B C14B C9C 107.2(13) . . ?
C11B C14B C15B 115.2(18) . . ?
C11C C14C C9D 104.6(10) . . ?
C15C C14C C9D 113.5(13) . . ?
C15C C14C C11C 113.9(12) . . ?
C9A C14D C11D 108.4(9) . . ?
C9A C14D C15D 113.1(9) . . ?
C11D C14D C15D 114.3(10) . . ?
C16A C15A C14A 111.4(14) . . ?
C16B C15B C14B 114.7(19) . . ?
C14C C15C C16C 114.3(14) . . ?
C16D C15D C14D 114.4(11) . . ?
C17A C16A C15A 114.2(13) . . ?
C15B C16B C17B 111.8(18) . . ?
C15C C16C C17C 115.2(14) . . ?
C15D C16D C17D 115.0(13) . . ?
C18A C17A C16A 110.1(12) . . ?
C18B C17B C16B 113.8(19) . . ?
C18C C17C C16C 109.8(14) . . ?
C18D C17D C16D 115.1(15) . . ?
C19A C18A C17A 111.1(12) . . ?
C19B C18B C17B 117.1(19) . . ?
C17C C18C C19C 110.2(13) . . ?
C17D C18D C19D 113.1(15) . . ?
F1A C20A F2A 102.4(16) . . ?
F1A C20A C2A 112.4(17) . . ?
F2A C20A C2A 108.9(16) . . ?
F3A C20A F1A 115.7(19) . . ?
F3A C20A F2A 104.0(18) . . ?
F3A C20A C2A 112.4(16) . . ?
F1B C20B C2B 106.8(17) . . ?
F2B C20B F1B 102.0(16) . . ?
F2B C20B F3B 119(2) . . ?
F2B C20B C2B 113.3(16) . . ?
F3B C20B F1B 99.9(16) . . ?
F3B C20B C2B 113.0(16) . . ?
F1C C20C F2C 113.9(19) . . ?
F1C C20C F3C 103.0(17) . . ?
F1C C20C C2C 113.2(18) . . ?
F2C C20C C2C 110.3(16) . . ?
F3C C20C F2C 105.6(17) . . ?
F3C C20C C2C 110.3(17) . . ?
F1D C20D C2D 111.9(15) . . ?
F2D C20D F1D 87.9(15) . . ?
F2D C20D C2D 113.2(16) . . ?
F3D C20D F1D 109.9(18) . . ?
F3D C20D F2D 106.9(17) . . ?
F3D C20D C2D 121.9(17) . . ?
F4A C21A C4A 116.5(16) . . ?
F5A C21A F4A 101.7(15) . . ?
F5A C21A F6A 102.5(17) . . ?
F5A C21A C4A 121(2) . . ?
F6A C21A F4A 98.8(19) . . ?
F6A C21A C4A 113.2(15) . . ?
F4B C21B F5B 99.2(16) . . ?
F4B C21B C4B 115.1(15) . . ?
F5B C21B C4B 112.9(19) . . ?
F6B C21B F4B 108.9(19) . . ?
F6B C21B F5B 102.0(17) . . ?
F6B C21B C4B 116.6(16) . . ?
F4C C21C F6C 88.6(17) . . ?
F4C C21C C4C 111.8(16) . . ?
F5C C21C F4C 116.6(19) . . ?
F5C C21C F6C 113.5(17) . . ?
F5C C21C C4C 110.8(19) . . ?
F6C C21C C4C 114.0(16) . . ?
F4D C21D F5D 96.6(19) . . ?
F4D C21D F6D 117.5(17) . . ?
F4D C21D C4D 118.1(16) . . ?
F5D C21D C4D 112.0(15) . . ?
F6D C21D F5D 90.1(16) . . ?
F6D C21D C4D 116.1(18) . . ?
N1S C1S C2S 164(5) . . ?
N1T C1T C2T 164(5) . . ?
N2S C3S C4T 174(5) . . ?
N2U C3U C4U 151(5) . . ?
N2T C3T C4S 172(5) . . ?
N2V C3V C4V 168(6) . . ?

loop_
_geom_bond_atom_site_label_1
_geom_bond_atom_site_label_2
_geom_bond_distance
_geom_bond_site_symmetry_2
_geom_bond_publ_flag
F1A C20A 1.31(3) . ?
F1B C20B 1.41(2) . ?
F1C C20C 1.25(2) . ?
F1D C20D 1.43(3) . ?
F2A C20A 1.40(2) . ?
F2B C20B 1.26(2) . ?
F2C C20C 1.35(2) . ?
F2D C20D 1.36(2) . ?
F3A C20A 1.30(2) . ?
F3B C20B 1.29(2) . ?
F3C C20C 1.33(2) . ?
F3D C20D 1.27(2) . ?
F4A C21A 1.36(2) . ?
F4B C21B 1.32(2) . ?
F4C C21C 1.27(2) . ?
F4D C21D 1.29(2) . ?
F5A C21A 1.25(2) . ?
F5B C21B 1.33(2) . ?
F5C C21C 1.18(2) . ?
F5D C21D 1.34(3) . ?
F6A C21A 1.32(2) . ?
F6B C21B 1.24(2) . ?
F6C C21C 1.37(2) . ?
F6D C21D 1.30(2) . ?
O1A C12A 1.427(15) . ?
O1A C13A 1.435(16) . ?
O1B C12B 1.407(15) . ?
O1B C13B 1.438(16) . ?
O1C C12C 1.402(14) . ?
O1C C13C 1.463(15) . ?
O1D C12D 1.420(15) . ?
O1D C13D 1.409(15) . ?
O2A C8B 1.399(16) . ?
O2A C13A 1.423(18) . ?
O2B C8C 1.398(15) . ?
O2B C13B 1.385(17) . ?
O2C C8D 1.432(14) . ?
O2C C13C 1.362(15) . ?
O2D C8A 1.388(15) . ?
O2D C13D 1.429(15) . ?
C1A C2A 1.37(2) . ?
C1A C6A 1.38(2) . ?
C1B C2B 1.40(2) . ?
C1B C6B 1.32(2) . ?
C1C C2C 1.42(2) . ?
C1C C6C 1.36(2) . ?
C1D C2D 1.309(19) . ?
C1D C6D 1.42(2) . ?
C2A C3A 1.38(2) . ?
C2A C20A 1.52(2) . ?
C2B C3B 1.311(19) . ?
C2B C20B 1.55(2) . ?
C2C C3C 1.39(2) . ?
C2C C20C 1.50(2) . ?
C2D C3D 1.478(18) . ?
C2D C20D 1.44(2) . ?
C3A C4A 1.37(2) . ?
C3B C4B 1.40(2) . ?
C3C C4C 1.37(2) . ?
C3D C4D 1.361(19) . ?
C4A C5A 1.36(2) . ?
C4A C21A 1.45(3) . ?
C4B C5B 1.37(2) . ?
C4B C21B 1.46(2) . ?
C4C C5C 1.36(2) . ?
C4C C21C 1.57(3) . ?
C4D C5D 1.415(19) . ?
C4D C21D 1.42(2) . ?
C5A C6A 1.35(2) . ?
C5B C6B 1.383(19) . ?
C5C C6C 1.40(2) . ?
C5D C6D 1.355(18) . ?
C6A C7A 1.555(18) . ?
C6B C7B 1.589(18) . ?
C6C C7C 1.50(2) . ?
C6D C7D 1.530(18) . ?
C7A C8A 1.348(17) . ?
C7A C12A 1.401(19) . ?
C7B C8B 1.363(18) . ?
C7B C12B 1.384(19) . ?
C7C C8C 1.395(18) . ?
C7C C12C 1.407(17) . ?
C7D C8D 1.368(17) . ?
C7D C12D 1.391(19) . ?
C8A C9A 1.443(17) . ?
C8B C9B 1.415(18) . ?
C8C C9C 1.391(19) . ?
C8D C9D 1.381(17) . ?
C9A C10A 1.396(17) . ?
C9A C14D 1.502(17) . ?
C9B C10B 1.348(17) . ?
C9B C14A 1.50(2) . ?
C9C C10C 1.406(16) . ?
C9C C14B 1.52(2) . ?
C9D C10D 1.362(18) . ?
C9D C14C 1.581(19) . ?
C10A C11A 1.410(19) . ?
C10B C11B 1.420(18) . ?
C10C C11C 1.370(16) . ?
C10D C11D 1.407(17) . ?
C11A C12A 1.319(18) . ?
C11A C14A 1.53(2) . ?
C11B C12B 1.353(18) . ?
C11B C14B 1.51(3) . ?
C11C C12C 1.411(18) . ?
C11C C14C 1.519(19) . ?
C11D C12D 1.387(18) . ?
C11D C14D 1.529(17) . ?
C14A C15A 1.52(2) . ?
C14B C15B 1.51(3) . ?
C14C C15C 1.48(2) . ?
C14D C15D 1.545(17) . ?
C15A C16A 1.52(2) . ?
C15B C16B 1.50(3) . ?
C15C C16C 1.51(2) . ?
C15D C16D 1.47(2) . ?
C16A C17A 1.53(2) . ?
C16B C17B 1.57(3) . ?
C16C C17C 1.56(2) . ?
C16D C17D 1.51(2) . ?
C17A C18A 1.512(9) . ?
C17B C18B 1.48(3) . ?
C17C C18C 1.49(2) . ?
C17D C18D 1.47(2) . ?
C18A C19A 1.487(9) . ?
C18B C19B 1.41(3) . ?
C18C C19C 1.62(2) . ?
C18D C19D 1.56(2) . ?
C4T C3S 1.34(4) . ?
N1S C1S 1.198(18) . ?
C1S C2S 1.458(19) . ?
N1T C1T 1.193(19) . ?
C1T C2T 1.44(2) . ?
N2S C3S 1.202(19) . ?
N2U C3U 1.198(19) . ?
C3U C4U 1.421(19) . ?
N2T C3T 1.20(2) . ?
C3T C4S 1.60(5) . ?
C4V C3V 1.458(19) . ?
C3V N2V 1.204(19) . ?
